data_4135351
loop_
_publ_author_name
'Hu, Shaowei'
'Shima, Takanori'
'Hou, Zhaomin'

_publ_section_title
;
 Hydrodeoxygenative Cyclotetramerization of Carbon Monoxide by a
 Trinuclear Titanium Polyhydride Complex.
;
_journal_issue 47
_journal_name_full 'Journal of the American Chemical Society'
_journal_page_first 19889
_journal_page_last 19894
_journal_paper_doi 10.1021/jacs.0c10403
_journal_volume 142
_journal_year 2020
_chemical_formula_sum 'C39 H68 O3 Si3 Ti3'
_chemical_formula_weight 812.90
_space_group_crystal_system triclinic
_space_group_IT_number 2
_space_group_name_Hall '-P 1'
_space_group_name_H-M_alt 'P -1'
_atom_sites_solution_hydrogens geom
_audit_creation_method SHELXL-2016/6
_audit_update_record
;
2018-09-10 # Formatted by publCIF

;
_cell_angle_alpha 98.8670(10)
_cell_angle_beta 102.0890(10)
_cell_angle_gamma 113.8540(10)
_cell_formula_units_Z 2
_cell_length_a 11.3762(3)
_cell_length_b 12.0964(3)
_cell_length_c 18.5162(5)
_cell_measurement_reflns_used 9898
_cell_measurement_temperature 296(2)
_cell_measurement_theta_max 24.91
_cell_measurement_theta_min 2.59
_cell_volume 2195.93(10)
_computing_cell_refinement 'Bruker SAINT'
_computing_data_collection 'Bruker APEX2'
_computing_data_reduction 'Bruker SAINT'
_computing_molecular_graphics 'Bruker SHELXTL'
_computing_publication_material 'Bruker SHELXTL'
_computing_structure_refinement 'SHELXL-2016/6 (Sheldrick, 2016)'
_computing_structure_solution 'SHELXS-97 (Sheldrick 2008)'
_diffrn_ambient_temperature 296(2)
_diffrn_measured_fraction_theta_full 0.997
_diffrn_measured_fraction_theta_max 0.997
_diffrn_measurement_device_type 'Bruker APEX-II CCD'
_diffrn_measurement_method '\f and \w scans'
_diffrn_radiation_type MoK\a
_diffrn_radiation_wavelength 0.71073
_diffrn_reflns_av_R_equivalents 0.0330
_diffrn_reflns_av_unetI/netI 0.0250
_diffrn_reflns_Laue_measured_fraction_full 0.997
_diffrn_reflns_Laue_measured_fraction_max 0.997
_diffrn_reflns_limit_h_max 13
_diffrn_reflns_limit_h_min -13
_diffrn_reflns_limit_k_max 14
_diffrn_reflns_limit_k_min -13
_diffrn_reflns_limit_l_max 21
_diffrn_reflns_limit_l_min -21
_diffrn_reflns_number 38362
_diffrn_reflns_point_group_measured_fraction_full 0.997
_diffrn_reflns_point_group_measured_fraction_max 0.997
_diffrn_reflns_theta_full 25.043
_diffrn_reflns_theta_max 25.043
_diffrn_reflns_theta_min 1.955
_exptl_absorpt_coefficient_mu 0.647
_exptl_absorpt_correction_type multi-scan
_exptl_absorpt_process_details SADABS
_exptl_crystal_colour red
_exptl_crystal_density_diffrn 1.229
_exptl_crystal_description block
_exptl_crystal_F_000 868
_exptl_crystal_size_max 0.200
_exptl_crystal_size_mid 0.100
_exptl_crystal_size_min 0.100
_exptl_transmission_factor_max 0.7452
_exptl_transmission_factor_min 0.7067
_refine_diff_density_max 0.913
_refine_diff_density_min -0.628
_refine_diff_density_rms 0.063
_refine_ls_extinction_method none
_refine_ls_goodness_of_fit_ref 1.029
_refine_ls_hydrogen_treatment constr
_refine_ls_matrix_type full
_refine_ls_number_parameters 455
_refine_ls_number_reflns 7759
_refine_ls_number_restraints 0
_refine_ls_restrained_S_all 1.029
_refine_ls_R_factor_all 0.0589
_refine_ls_R_factor_gt 0.0472
_refine_ls_shift/su_max 0.000
_refine_ls_shift/su_mean 0.000
_refine_ls_structure_factor_coef Fsqd
_refine_ls_weighting_details 'w=1/[\s^2^(Fo^2^)+(0.0568P)^2^+3.1640P] where P=(Fo^2^+2Fc^2^)/3'
_refine_ls_weighting_scheme calc
_refine_ls_wR_factor_gt 0.1187
_refine_ls_wR_factor_ref 0.1254
_reflns_Friedel_coverage 0.000
_reflns_number_gt 6443
_reflns_number_total 7759
_reflns_threshold_expression 'I > 2\s(I)'
_cod_data_source_file ja0c10403_si_002.cif
_cod_data_source_block shelx
_cod_depositor_comments 'Adding full bibliography for 4135351--4135354.cif.'
_cod_database_code 4135351
_shelx_shelxl_version_number 2016/6
_shelx_space_group_comment
;
The symmetry employed for this shelxl refinement is uniquely defined
by the following loop, which should always be used as a source of
symmetry information in preference to the above space-group names.
They are only intended as comments.
;
_shelx_estimated_absorpt_t_min 0.882
_shelx_estimated_absorpt_t_max 0.938
_publcif_funding_html
;
;

loop_
_space_group_symop_operation_xyz
'x, y, z'
'-x, -y, -z'

loop_
_atom_site_label
_atom_site_type_symbol
_atom_site_fract_x
_atom_site_fract_y
_atom_site_fract_z
_atom_site_U_iso_or_equiv
_atom_site_adp_type
_atom_site_occupancy
_atom_site_site_symmetry_order
_atom_site_calc_flag
_atom_site_refinement_flags_posn
_atom_site_refinement_flags_adp
_atom_site_refinement_flags_occupancy
_atom_site_disorder_assembly
_atom_site_disorder_group
C1 C -0.0612(3) 0.4107(3) 0.27315(17) 0.0296(6) Uani 1 1 d . . . . .
C2 C -0.1343(3) 0.2870(3) 0.28279(18) 0.0342(7) Uani 1 1 d . . . . .
C3 C -0.1905(3) 0.1998(3) 0.2112(2) 0.0396(7) Uani 1 1 d . . . . .
C4 C -0.1591(3) 0.2653(3) 0.15483(19) 0.0395(7) Uani 1 1 d . . . . .
C5 C -0.0819(3) 0.3938(3) 0.19221(17) 0.0318(6) Uani 1 1 d . . . . .
C6 C -0.1485(4) 0.2559(3) 0.3570(2) 0.0496(9) Uani 1 1 d . . . . .
H6A H -0.221712 0.173809 0.346480 0.074 Uiso 1 1 calc R U . . .
H6B H -0.166428 0.316511 0.386570 0.074 Uiso 1 1 calc R U . . .
H6C H -0.066545 0.257689 0.385358 0.074 Uiso 1 1 calc R U . . .
C7 C -0.2735(4) 0.0603(3) 0.1953(3) 0.0578(10) Uani 1 1 d . . . . .
H7A H -0.248982 0.033872 0.239970 0.087 Uiso 1 1 calc R U . . .
H7B H -0.257225 0.017853 0.153135 0.087 Uiso 1 1 calc R U . . .
H7C H -0.367386 0.040235 0.182628 0.087 Uiso 1 1 calc R U . . .
C8 C -0.2112(4) 0.2064(4) 0.0695(2) 0.0596(10) Uani 1 1 d . . . . .
H8A H -0.291514 0.213630 0.048369 0.089 Uiso 1 1 calc R U . . .
H8B H -0.231329 0.119352 0.059602 0.089 Uiso 1 1 calc R U . . .
H8C H -0.143941 0.248555 0.046244 0.089 Uiso 1 1 calc R U . . .
C9 C -0.0332(4) 0.4949(3) 0.15215(19) 0.0437(8) Uani 1 1 d . . . . .
H9A H -0.056707 0.457397 0.098321 0.065 Uiso 1 1 calc R U . . .
H9B H 0.062931 0.542802 0.172764 0.065 Uiso 1 1 calc R U . . .
H9C H -0.074658 0.549077 0.159768 0.065 Uiso 1 1 calc R U . . .
C10 C 0.1622(4) 0.6859(3) 0.3237(2) 0.0600(10) Uani 1 1 d . . . . .
H10A H 0.215163 0.654547 0.301224 0.090 Uiso 1 1 calc R U . . .
H10B H 0.220114 0.754822 0.368030 0.090 Uiso 1 1 calc R U . . .
H10C H 0.115603 0.713862 0.286994 0.090 Uiso 1 1 calc R U . . .
C11 C -0.0822(4) 0.6118(4) 0.3823(3) 0.0733(13) Uani 1 1 d . . . . .
H11A H -0.120868 0.640105 0.342306 0.110 Uiso 1 1 calc R U . . .
H11B H -0.034611 0.679446 0.428272 0.110 Uiso 1 1 calc R U . . .
H11C H -0.152451 0.543351 0.391578 0.110 Uiso 1 1 calc R U . . .
C12 C 0.1356(4) 0.5305(4) 0.4362(2) 0.0626(10) Uani 1 1 d . . . . .
H12A H 0.074581 0.468885 0.455046 0.094 Uiso 1 1 calc R U . . .
H12B H 0.187462 0.607417 0.476085 0.094 Uiso 1 1 calc R U . . .
H12C H 0.195003 0.500645 0.420309 0.094 Uiso 1 1 calc R U . . .
C13 C 0.2453(3) 0.0547(3) 0.37890(18) 0.0347(7) Uani 1 1 d . . . . .
C14 C 0.3040(4) 0.0260(3) 0.3212(2) 0.0420(8) Uani 1 1 d . . . . .
C15 C 0.2003(4) -0.0496(3) 0.2535(2) 0.0472(9) Uani 1 1 d . . . . .
C16 C 0.0757(4) -0.0707(3) 0.26641(19) 0.0446(8) Uani 1 1 d . . . . .
C17 C 0.1026(3) -0.0087(3) 0.34287(18) 0.0357(7) Uani 1 1 d . . . . .
C18 C 0.4510(4) 0.0653(5) 0.3311(3) 0.0672(12) Uani 1 1 d . . . . .
H18A H 0.464645 0.051826 0.281708 0.101 Uiso 1 1 calc R U . . .
H18B H 0.479991 0.016622 0.359996 0.101 Uiso 1 1 calc R U . . .
H18C H 0.502357 0.152640 0.357975 0.101 Uiso 1 1 calc R U . . .
C19 C 0.2144(6) -0.1100(4) 0.1801(3) 0.0816(15) Uani 1 1 d . . . . .
H19A H 0.305980 -0.067889 0.179648 0.122 Uiso 1 1 calc R U . . .
H19B H 0.155885 -0.103746 0.137022 0.122 Uiso 1 1 calc R U . . .
H19C H 0.190146 -0.196773 0.177025 0.122 Uiso 1 1 calc R U . . .
C20 C -0.0626(5) -0.1543(4) 0.2100(2) 0.0704(12) Uani 1 1 d . . . . .
H20A H -0.090922 -0.238957 0.213779 0.106 Uiso 1 1 calc R U . . .
H20B H -0.058994 -0.151576 0.158885 0.106 Uiso 1 1 calc R U . . .
H20C H -0.125549 -0.125551 0.221353 0.106 Uiso 1 1 calc R U . . .
C21 C -0.0052(3) -0.0125(3) 0.3793(2) 0.0459(8) Uani 1 1 d . . . . .
H21A H -0.082233 -0.021249 0.341164 0.069 Uiso 1 1 calc R U . . .
H21B H 0.028997 0.063809 0.418860 0.069 Uiso 1 1 calc R U . . .
H21C H -0.030936 -0.082540 0.401184 0.069 Uiso 1 1 calc R U . . .
C22 C 0.2691(5) 0.2544(5) 0.5141(3) 0.0794(14) Uani 1 1 d . . . . .
H22A H 0.303096 0.321223 0.490447 0.119 Uiso 1 1 calc R U . . .
H22B H 0.303981 0.287121 0.568814 0.119 Uiso 1 1 calc R U . . .
H22C H 0.172453 0.217471 0.498892 0.119 Uiso 1 1 calc R U . . .
C23 C 0.2654(5) 0.0082(5) 0.5351(2) 0.0752(13) Uani 1 1 d . . . . .
H23A H 0.168735 -0.034033 0.519925 0.113 Uiso 1 1 calc R U . . .
H23B H 0.299604 0.045897 0.589443 0.113 Uiso 1 1 calc R U . . .
H23C H 0.298796 -0.051207 0.522405 0.113 Uiso 1 1 calc R U . . .
C24 C 0.5092(5) 0.2080(7) 0.5150(3) 0.110(2) Uani 1 1 d . . . . .
H24A H 0.539121 0.145577 0.503221 0.165 Uiso 1 1 calc R U . . .
H24B H 0.542158 0.245740 0.569299 0.165 Uiso 1 1 calc R U . . .
H24C H 0.543067 0.271251 0.488889 0.165 Uiso 1 1 calc R U . . .
C25 C 0.3903(3) 0.4478(3) 0.11775(17) 0.0336(7) Uani 1 1 d . . . . .
C26 C 0.2708(3) 0.3480(3) 0.06329(17) 0.0323(6) Uani 1 1 d . . . . .
C27 C 0.2811(3) 0.2353(3) 0.05983(19) 0.0392(7) Uani 1 1 d . . . . .
C28 C 0.4048(3) 0.2618(3) 0.1111(2) 0.0444(8) Uani 1 1 d . . . . .
C29 C 0.4728(3) 0.3905(3) 0.1470(2) 0.0456(8) Uani 1 1 d . . . . .
C30 C 0.1544(4) 0.3566(4) 0.0142(2) 0.0553(9) Uani 1 1 d . . . . .
H30A H 0.177662 0.385949 -0.028567 0.083 Uiso 1 1 calc R U . . .
H30B H 0.132728 0.414130 0.043753 0.083 Uiso 1 1 calc R U . . .
H30C H 0.077818 0.275300 -0.004163 0.083 Uiso 1 1 calc R U . . .
C31 C 0.1822(5) 0.1094(3) 0.0055(2) 0.0676(12) Uani 1 1 d . . . . .
H31A H 0.202396 0.102485 -0.042281 0.101 Uiso 1 1 calc R U . . .
H31B H 0.092524 0.101122 -0.003050 0.101 Uiso 1 1 calc R U . . .
H31C H 0.188714 0.044253 0.027341 0.101 Uiso 1 1 calc R U . . .
C32 C 0.4585(5) 0.1690(5) 0.1242(3) 0.0840(16) Uani 1 1 d . . . . .
H32A H 0.518540 0.172011 0.094137 0.126 Uiso 1 1 calc R U . . .
H32B H 0.384900 0.086090 0.109175 0.126 Uiso 1 1 calc R U . . .
H32C H 0.506339 0.189704 0.177465 0.126 Uiso 1 1 calc R U . . .
C33 C 0.6132(4) 0.4554(6) 0.2026(3) 0.0896(16) Uani 1 1 d . . . . .
H33A H 0.627166 0.399242 0.230841 0.134 Uiso 1 1 calc R U . . .
H33B H 0.623768 0.528632 0.237553 0.134 Uiso 1 1 calc R U . . .
H33C H 0.677944 0.479661 0.174942 0.134 Uiso 1 1 calc R U . . .
C34 C 0.5101(7) 0.7011(5) 0.2413(3) 0.117(3) Uani 1 1 d . . . . .
H34A H 0.593145 0.699399 0.264076 0.175 Uiso 1 1 calc R U . . .
H34B H 0.444336 0.658909 0.265448 0.175 Uiso 1 1 calc R U . . .
H34C H 0.525036 0.786482 0.248109 0.175 Uiso 1 1 calc R U . . .
C35 C 0.5817(5) 0.6819(4) 0.0909(3) 0.0830(16) Uani 1 1 d . . . . .
H35A H 0.652862 0.661249 0.110893 0.124 Uiso 1 1 calc R U . . .
H35B H 0.616804 0.771350 0.101322 0.124 Uiso 1 1 calc R U . . .
H35C H 0.544780 0.644957 0.036535 0.124 Uiso 1 1 calc R U . . .
C36 C 0.3107(6) 0.6589(5) 0.0911(4) 0.103(2) Uani 1 1 d . . . . .
H36A H 0.345411 0.748229 0.100893 0.155 Uiso 1 1 calc R U . . .
H36B H 0.237271 0.626690 0.112161 0.155 Uiso 1 1 calc R U . . .
H36C H 0.279520 0.621432 0.036852 0.155 Uiso 1 1 calc R U . . .
C37 C 0.4512(5) 0.3928(5) 0.3500(3) 0.0986(18) Uani 1 1 d . . . . .
H37A H 0.399313 0.428994 0.369614 0.148 Uiso 1 1 calc R U . . .
H37B H 0.520620 0.454949 0.336066 0.148 Uiso 1 1 calc R U . . .
H37C H 0.491423 0.363350 0.388676 0.148 Uiso 1 1 calc R U . . .
C38 C 0.0599(4) 0.1851(4) 0.1445(3) 0.0661(12) Uani 1 1 d . . . . .
H38 H 0.001961 0.162137 0.091916 0.079 Uiso 1 1 calc R U . . .
C39 C 0.1206(4) 0.1228(5) 0.1705(3) 0.0747(14) Uani 1 1 d . . . . .
H39 H 0.119240 0.053334 0.134702 0.090 Uiso 1 1 calc R U . . .
O3 O 0.1107(3) 0.2377(2) 0.31684(14) 0.0504(6) Uani 1 1 d . . . . .
O2 O 0.2156(2) 0.42042(19) 0.23600(13) 0.0393(5) Uani 1 1 d . . . . .
O1 O 0.3635(2) 0.2881(2) 0.28284(13) 0.0410(5) Uani 1 1 d . . . . .
Si1 Si 0.03717(9) 0.55866(8) 0.35243(5) 0.0388(2) Uani 1 1 d . . . . .
Si2 Si 0.32262(11) 0.13355(11) 0.48343(6) 0.0528(3) Uani 1 1 d . . . . .
Si3 Si 0.44769(12) 0.62031(9) 0.13709(6) 0.0552(3) Uani 1 1 d . . . . .
Ti1 Ti 0.05307(5) 0.29945(5) 0.23927(3) 0.03096(14) Uani 1 1 d . . . . .
Ti2 Ti 0.19596(5) 0.15048(5) 0.28326(3) 0.03173(14) Uani 1 1 d . . . . .
Ti3 Ti 0.27613(5) 0.31810(5) 0.18644(3) 0.03034(14) Uani 1 1 d . . . . .

loop_
_atom_site_aniso_label
_atom_site_aniso_U_11
_atom_site_aniso_U_22
_atom_site_aniso_U_33
_atom_site_aniso_U_23
_atom_site_aniso_U_13
_atom_site_aniso_U_12
C1 0.0291(14) 0.0319(15) 0.0386(16) 0.0124(13) 0.0162(12) 0.0201(12)
C2 0.0300(15) 0.0361(16) 0.0511(19) 0.0192(14) 0.0246(14) 0.0202(13)
C3 0.0304(16) 0.0336(16) 0.059(2) 0.0096(15) 0.0178(15) 0.0171(13)
C4 0.0341(16) 0.0429(18) 0.0442(18) 0.0042(15) 0.0096(14) 0.0236(14)
C5 0.0300(15) 0.0391(16) 0.0373(16) 0.0128(13) 0.0128(13) 0.0238(13)
C6 0.052(2) 0.054(2) 0.065(2) 0.0320(18) 0.0392(19) 0.0283(17)
C7 0.042(2) 0.0355(18) 0.091(3) 0.0114(19) 0.020(2) 0.0154(16)
C8 0.055(2) 0.065(2) 0.049(2) -0.0021(19) 0.0065(18) 0.028(2)
C9 0.054(2) 0.0487(19) 0.0426(19) 0.0211(16) 0.0177(16) 0.0323(17)
C10 0.066(2) 0.0347(19) 0.063(3) 0.0147(17) 0.009(2) 0.0119(18)
C11 0.070(3) 0.076(3) 0.072(3) -0.014(2) 0.013(2) 0.047(2)
C12 0.055(2) 0.068(3) 0.053(2) 0.018(2) 0.0047(19) 0.021(2)
C13 0.0411(17) 0.0431(17) 0.0383(17) 0.0235(14) 0.0193(14) 0.0284(14)
C14 0.055(2) 0.0501(19) 0.054(2) 0.0315(17) 0.0338(18) 0.0411(17)
C15 0.078(3) 0.0397(18) 0.047(2) 0.0220(16) 0.0375(19) 0.0358(18)
C16 0.059(2) 0.0348(17) 0.0411(19) 0.0161(15) 0.0175(16) 0.0185(16)
C17 0.0443(17) 0.0363(16) 0.0408(18) 0.0235(14) 0.0201(14) 0.0235(14)
C18 0.066(3) 0.102(3) 0.089(3) 0.056(3) 0.052(2) 0.065(3)
C19 0.145(5) 0.056(3) 0.071(3) 0.022(2) 0.071(3) 0.051(3)
C20 0.076(3) 0.049(2) 0.060(3) 0.012(2) 0.012(2) 0.009(2)
C21 0.0427(18) 0.056(2) 0.056(2) 0.0308(18) 0.0263(17) 0.0270(17)
C22 0.105(4) 0.082(3) 0.053(3) 0.001(2) 0.015(3) 0.056(3)
C23 0.094(3) 0.116(4) 0.054(3) 0.046(3) 0.031(2) 0.071(3)
C24 0.054(3) 0.161(6) 0.079(4) 0.017(4) -0.002(3) 0.031(3)
C25 0.0341(16) 0.0320(15) 0.0378(17) 0.0127(13) 0.0202(13) 0.0123(13)
C26 0.0349(16) 0.0380(16) 0.0303(15) 0.0142(13) 0.0180(13) 0.0166(13)
C27 0.0469(18) 0.0327(16) 0.0444(18) 0.0118(14) 0.0296(16) 0.0158(14)
C28 0.050(2) 0.052(2) 0.063(2) 0.0317(18) 0.0410(18) 0.0354(17)
C29 0.0278(16) 0.062(2) 0.053(2) 0.0233(18) 0.0193(15) 0.0198(16)
C30 0.052(2) 0.073(3) 0.044(2) 0.0225(19) 0.0124(17) 0.031(2)
C31 0.083(3) 0.039(2) 0.069(3) 0.0032(19) 0.038(2) 0.013(2)
C32 0.101(4) 0.104(4) 0.130(4) 0.074(3) 0.084(3) 0.086(3)
C33 0.031(2) 0.124(4) 0.096(4) 0.033(3) 0.008(2) 0.023(2)
C34 0.180(6) 0.055(3) 0.067(3) -0.008(2) 0.059(4) 0.005(3)
C35 0.089(3) 0.048(2) 0.092(3) 0.013(2) 0.058(3) -0.001(2)
C36 0.135(5) 0.060(3) 0.164(6) 0.058(3) 0.080(5) 0.065(3)
C37 0.073(3) 0.100(4) 0.081(4) 0.012(3) -0.003(3) 0.017(3)
C38 0.049(2) 0.054(2) 0.088(3) -0.003(2) 0.032(2) 0.0184(19)
C39 0.050(2) 0.096(3) 0.055(3) 0.041(2) 0.007(2) 0.007(2)
O3 0.0653(15) 0.0679(16) 0.0658(16) 0.0461(13) 0.0469(13) 0.0525(14)
O2 0.0393(12) 0.0360(11) 0.0547(14) 0.0188(10) 0.0231(11) 0.0217(10)
O1 0.0330(11) 0.0451(13) 0.0444(13) 0.0153(10) 0.0092(10) 0.0172(10)
Si1 0.0403(5) 0.0381(5) 0.0382(5) 0.0047(4) 0.0103(4) 0.0206(4)
Si2 0.0518(6) 0.0749(7) 0.0398(5) 0.0168(5) 0.0092(5) 0.0380(6)
Si3 0.0759(7) 0.0285(5) 0.0581(6) 0.0096(4) 0.0443(6) 0.0097(5)
Ti1 0.0322(3) 0.0373(3) 0.0399(3) 0.0185(2) 0.0209(2) 0.0236(2)
Ti2 0.0377(3) 0.0383(3) 0.0359(3) 0.0205(2) 0.0198(2) 0.0250(2)
Ti3 0.0331(3) 0.0362(3) 0.0346(3) 0.0181(2) 0.0186(2) 0.0208(2)

loop_
_atom_type_symbol
_atom_type_description
_atom_type_scat_dispersion_real
_atom_type_scat_dispersion_imag
_atom_type_scat_source
C C 0.0033 0.0016 'International Tables Vol C Tables 4.2.6.8 and 6.1.1.4'
H H 0.0000 0.0000 'International Tables Vol C Tables 4.2.6.8 and 6.1.1.4'
O O 0.0106 0.0060 'International Tables Vol C Tables 4.2.6.8 and 6.1.1.4'
Si Si 0.0817 0.0704 'International Tables Vol C Tables 4.2.6.8 and 6.1.1.4'
Ti Ti 0.2776 0.4457 'International Tables Vol C Tables 4.2.6.8 and 6.1.1.4'

loop_
_geom_angle_atom_site_label_1
_geom_angle_atom_site_label_2
_geom_angle_atom_site_label_3
_geom_angle
_geom_angle_site_symmetry_1
_geom_angle_site_symmetry_3
_geom_angle_publ_flag
C5 C1 C2 105.9(3) . . ?
C5 C1 Si1 128.8(2) . . ?
C2 C1 Si1 125.3(2) . . ?
C5 C1 Ti1 73.74(15) . . ?
C2 C1 Ti1 74.69(15) . . ?
Si1 C1 Ti1 117.19(13) . . ?
C3 C2 C1 108.7(3) . . ?
C3 C2 C6 125.0(3) . . ?
C1 C2 C6 126.3(3) . . ?
C3 C2 Ti1 74.72(16) . . ?
C1 C2 Ti1 69.52(15) . . ?
C6 C2 Ti1 121.8(2) . . ?
C2 C3 C4 108.4(3) . . ?
C2 C3 C7 126.2(3) . . ?
C4 C3 C7 125.4(3) . . ?
C2 C3 Ti1 71.63(16) . . ?
C4 C3 Ti1 72.55(17) . . ?
C7 C3 Ti1 123.0(2) . . ?
C5 C4 C3 108.1(3) . . ?
C5 C4 C8 126.6(3) . . ?
C3 C4 C8 125.0(3) . . ?
C5 C4 Ti1 70.71(17) . . ?
C3 C4 Ti1 73.31(18) . . ?
C8 C4 Ti1 125.8(2) . . ?
C4 C5 C1 108.8(3) . . ?
C4 C5 C9 124.5(3) . . ?
C1 C5 C9 126.8(3) . . ?
C4 C5 Ti1 75.12(17) . . ?
C1 C5 Ti1 70.57(15) . . ?
C9 C5 Ti1 121.5(2) . . ?
C2 C6 H6A 109.5 . . ?
C2 C6 H6B 109.5 . . ?
H6A C6 H6B 109.5 . . ?
C2 C6 H6C 109.5 . . ?
H6A C6 H6C 109.5 . . ?
H6B C6 H6C 109.5 . . ?
C3 C7 H7A 109.5 . . ?
C3 C7 H7B 109.5 . . ?
H7A C7 H7B 109.5 . . ?
C3 C7 H7C 109.5 . . ?
H7A C7 H7C 109.5 . . ?
H7B C7 H7C 109.5 . . ?
C4 C8 H8A 109.5 . . ?
C4 C8 H8B 109.5 . . ?
H8A C8 H8B 109.5 . . ?
C4 C8 H8C 109.5 . . ?
H8A C8 H8C 109.5 . . ?
H8B C8 H8C 109.5 . . ?
C5 C9 H9A 109.5 . . ?
C5 C9 H9B 109.5 . . ?
H9A C9 H9B 109.5 . . ?
C5 C9 H9C 109.5 . . ?
H9A C9 H9C 109.5 . . ?
H9B C9 H9C 109.5 . . ?
Si1 C10 H10A 109.5 . . ?
Si1 C10 H10B 109.5 . . ?
H10A C10 H10B 109.5 . . ?
Si1 C10 H10C 109.5 . . ?
H10A C10 H10C 109.5 . . ?
H10B C10 H10C 109.5 . . ?
Si1 C11 H11A 109.5 . . ?
Si1 C11 H11B 109.5 . . ?
H11A C11 H11B 109.5 . . ?
Si1 C11 H11C 109.5 . . ?
H11A C11 H11C 109.5 . . ?
H11B C11 H11C 109.5 . . ?
Si1 C12 H12A 109.5 . . ?
Si1 C12 H12B 109.5 . . ?
H12A C12 H12B 109.5 . . ?
Si1 C12 H12C 109.5 . . ?
H12A C12 H12C 109.5 . . ?
H12B C12 H12C 109.5 . . ?
C17 C13 C14 105.7(3) . . ?
C17 C13 Si2 122.8(2) . . ?
C14 C13 Si2 130.9(2) . . ?
C17 C13 Ti2 72.40(16) . . ?
C14 C13 Ti2 73.94(17) . . ?
Si2 C13 Ti2 125.50(15) . . ?
C15 C14 C13 108.6(3) . . ?
C15 C14 C18 124.5(3) . . ?
C13 C14 C18 126.8(3) . . ?
C15 C14 Ti2 74.13(18) . . ?
C13 C14 Ti2 70.71(16) . . ?
C18 C14 Ti2 122.7(2) . . ?
C14 C15 C16 108.6(3) . . ?
C14 C15 C19 126.8(4) . . ?
C16 C15 C19 124.4(4) . . ?
C14 C15 Ti2 72.10(18) . . ?
C16 C15 Ti2 71.89(18) . . ?
C19 C15 Ti2 126.2(2) . . ?
C17 C16 C15 107.9(3) . . ?
C17 C16 C20 125.9(3) . . ?
C15 C16 C20 126.1(3) . . ?
C17 C16 Ti2 71.31(17) . . ?
C15 C16 Ti2 73.96(19) . . ?
C20 C16 Ti2 124.3(3) . . ?
C16 C17 C13 109.2(3) . . ?
C16 C17 C21 123.8(3) . . ?
C13 C17 C21 127.0(3) . . ?
C16 C17 Ti2 74.36(17) . . ?
C13 C17 Ti2 72.18(16) . . ?
C21 C17 Ti2 120.5(2) . . ?
C14 C18 H18A 109.5 . . ?
C14 C18 H18B 109.5 . . ?
H18A C18 H18B 109.5 . . ?
C14 C18 H18C 109.5 . . ?
H18A C18 H18C 109.5 . . ?
H18B C18 H18C 109.5 . . ?
C15 C19 H19A 109.5 . . ?
C15 C19 H19B 109.5 . . ?
H19A C19 H19B 109.5 . . ?
C15 C19 H19C 109.5 . . ?
H19A C19 H19C 109.5 . . ?
H19B C19 H19C 109.5 . . ?
C16 C20 H20A 109.5 . . ?
C16 C20 H20B 109.5 . . ?
H20A C20 H20B 109.5 . . ?
C16 C20 H20C 109.5 . . ?
H20A C20 H20C 109.5 . . ?
H20B C20 H20C 109.5 . . ?
C17 C21 H21A 109.5 . . ?
C17 C21 H21B 109.5 . . ?
H21A C21 H21B 109.5 . . ?
C17 C21 H21C 109.5 . . ?
H21A C21 H21C 109.5 . . ?
H21B C21 H21C 109.5 . . ?
Si2 C22 H22A 109.5 . . ?
Si2 C22 H22B 109.5 . . ?
H22A C22 H22B 109.5 . . ?
Si2 C22 H22C 109.5 . . ?
H22A C22 H22C 109.5 . . ?
H22B C22 H22C 109.5 . . ?
Si2 C23 H23A 109.5 . . ?
Si2 C23 H23B 109.5 . . ?
H23A C23 H23B 109.5 . . ?
Si2 C23 H23C 109.5 . . ?
H23A C23 H23C 109.5 . . ?
H23B C23 H23C 109.5 . . ?
Si2 C24 H24A 109.5 . . ?
Si2 C24 H24B 109.5 . . ?
H24A C24 H24B 109.5 . . ?
Si2 C24 H24C 109.5 . . ?
H24A C24 H24C 109.5 . . ?
H24B C24 H24C 109.5 . . ?
C26 C25 C29 105.8(3) . . ?
C26 C25 Si3 128.8(2) . . ?
C29 C25 Si3 124.6(2) . . ?
C26 C25 Ti3 73.23(16) . . ?
C29 C25 Ti3 73.54(17) . . ?
Si3 C25 Ti3 126.03(14) . . ?
C27 C26 C25 108.6(3) . . ?
C27 C26 C30 123.5(3) . . ?
C25 C26 C30 127.9(3) . . ?
C27 C26 Ti3 75.58(17) . . ?
C25 C26 Ti3 71.22(16) . . ?
C30 C26 Ti3 121.4(2) . . ?
C28 C27 C26 108.5(3) . . ?
C28 C27 C31 125.4(3) . . ?
C26 C27 C31 126.0(3) . . ?
C28 C27 Ti3 73.55(18) . . ?
C26 C27 Ti3 70.18(16) . . ?
C31 C27 Ti3 126.1(2) . . ?
C29 C28 C27 108.5(3) . . ?
C29 C28 C32 125.3(4) . . ?
C27 C28 C32 126.2(4) . . ?
C29 C28 Ti3 70.49(18) . . ?
C27 C28 Ti3 72.89(17) . . ?
C32 C28 Ti3 123.9(2) . . ?
C28 C29 C25 108.7(3) . . ?
C28 C29 C33 123.8(4) . . ?
C25 C29 C33 127.4(4) . . ?
C28 C29 Ti3 75.68(18) . . ?
C25 C29 Ti3 70.67(16) . . ?
C33 C29 Ti3 122.9(3) . . ?
C26 C30 H30A 109.5 . . ?
C26 C30 H30B 109.5 . . ?
H30A C30 H30B 109.5 . . ?
C26 C30 H30C 109.5 . . ?
H30A C30 H30C 109.5 . . ?
H30B C30 H30C 109.5 . . ?
C27 C31 H31A 109.5 . . ?
C27 C31 H31B 109.5 . . ?
H31A C31 H31B 109.5 . . ?
C27 C31 H31C 109.5 . . ?
H31A C31 H31C 109.5 . . ?
H31B C31 H31C 109.5 . . ?
C28 C32 H32A 109.5 . . ?
C28 C32 H32B 109.5 . . ?
H32A C32 H32B 109.5 . . ?
C28 C32 H32C 109.5 . . ?
H32A C32 H32C 109.5 . . ?
H32B C32 H32C 109.5 . . ?
C29 C33 H33A 109.5 . . ?
C29 C33 H33B 109.5 . . ?
H33A C33 H33B 109.5 . . ?
C29 C33 H33C 109.5 . . ?
H33A C33 H33C 109.5 . . ?
H33B C33 H33C 109.5 . . ?
Si3 C34 H34A 109.5 . . ?
Si3 C34 H34B 109.5 . . ?
H34A C34 H34B 109.5 . . ?
Si3 C34 H34C 109.5 . . ?
H34A C34 H34C 109.5 . . ?
H34B C34 H34C 109.5 . . ?
Si3 C35 H35A 109.5 . . ?
Si3 C35 H35B 109.5 . . ?
H35A C35 H35B 109.5 . . ?
Si3 C35 H35C 109.5 . . ?
H35A C35 H35C 109.5 . . ?
H35B C35 H35C 109.5 . . ?
Si3 C36 H36A 109.5 . . ?
Si3 C36 H36B 109.5 . . ?
H36A C36 H36B 109.5 . . ?
Si3 C36 H36C 109.5 . . ?
H36A C36 H36C 109.5 . . ?
H36B C36 H36C 109.5 . . ?
O1 C37 H37A 109.5 . . ?
O1 C37 H37B 109.5 . . ?
H37A C37 H37B 109.5 . . ?
O1 C37 H37C 109.5 . . ?
H37A C37 H37C 109.5 . . ?
H37B C37 H37C 109.5 . . ?
C39 C38 Ti1 107.3(4) . . ?
C39 C38 Ti3 74.3(3) . . ?
Ti1 C38 Ti3 82.80(15) . . ?
C39 C38 H38 124.8 . . ?
Ti1 C38 H38 124.8 . . ?
Ti3 C38 H38 124.8 . . ?
C38 C39 Ti2 121.3(5) . . ?
C38 C39 Ti3 71.9(3) . . ?
Ti2 C39 Ti3 86.63(17) . . ?
C38 C39 H39 119.1 . . ?
Ti2 C39 H39 119.1 . . ?
Ti3 C39 H39 119.1 . . ?
Ti2 O3 Ti1 108.42(12) . . ?
Ti1 O2 Ti3 99.93(10) . . ?
C37 O1 Ti2 122.6(3) . . ?
C37 O1 Ti3 120.3(3) . . ?
Ti2 O1 Ti3 94.12(9) . . ?
C10 Si1 C11 109.4(2) . . ?
C10 Si1 C1 112.35(16) . . ?
C11 Si1 C1 108.85(17) . . ?
C10 Si1 C12 106.49(19) . . ?
C11 Si1 C12 109.6(2) . . ?
C1 Si1 C12 110.09(16) . . ?
C24 Si2 C22 108.1(3) . . ?
C24 Si2 C13 113.9(2) . . ?
C22 Si2 C13 112.01(17) . . ?
C24 Si2 C23 106.5(3) . . ?
C22 Si2 C23 109.2(2) . . ?
C13 Si2 C23 106.98(19) . . ?
C35 Si3 C34 111.0(3) . . ?
C35 Si3 C25 106.76(18) . . ?
C34 Si3 C25 112.8(2) . . ?
C35 Si3 C36 106.1(3) . . ?
C34 Si3 C36 107.8(3) . . ?
C25 Si3 C36 112.2(2) . . ?
O3 Ti1 O2 101.41(11) . . ?
O3 Ti1 C38 100.82(17) . . ?
O2 Ti1 C38 85.93(13) . . ?
O3 Ti1 C1 112.39(10) . . ?
O2 Ti1 C1 104.75(10) . . ?
C38 Ti1 C1 141.77(16) . . ?
O3 Ti1 C5 147.09(10) . . ?
O2 Ti1 C5 97.01(10) . . ?
C38 Ti1 C5 107.53(16) . . ?
C1 Ti1 C5 35.69(10) . . ?
O3 Ti1 C2 90.97(10) . . ?
O2 Ti1 C2 139.17(10) . . ?
C38 Ti1 C2 130.04(14) . . ?
C1 Ti1 C2 35.79(10) . . ?
C5 Ti1 C2 57.96(10) . . ?
O3 Ti1 C4 137.61(12) . . ?
O2 Ti1 C4 120.96(11) . . ?
C38 Ti1 C4 84.52(15) . . ?
C1 Ti1 C4 58.29(10) . . ?
C5 Ti1 C4 34.17(10) . . ?
C2 Ti1 C4 56.78(11) . . ?
O3 Ti1 C3 103.83(11) . . ?
O2 Ti1 C3 153.62(10) . . ?
C38 Ti1 C3 96.69(14) . . ?
C1 Ti1 C3 58.18(10) . . ?
C5 Ti1 C3 57.10(10) . . ?
C2 Ti1 C3 33.65(11) . . ?
C4 Ti1 C3 34.14(11) . . ?
O3 Ti1 Ti3 89.95(7) . . ?
O2 Ti1 Ti3 40.04(6) . . ?
C38 Ti1 Ti3 50.24(11) . . ?
C1 Ti1 Ti3 143.21(7) . . ?
C5 Ti1 Ti3 121.04(7) . . ?
C2 Ti1 Ti3 178.94(7) . . ?
C4 Ti1 Ti3 122.67(8) . . ?
C3 Ti1 Ti3 146.45(8) . . ?
O3 Ti1 Ti2 35.59(7) . . ?
O2 Ti1 Ti2 87.82(7) . . ?
C38 Ti1 Ti2 67.06(15) . . ?
C1 Ti1 Ti2 147.97(8) . . ?
C5 Ti1 Ti2 172.57(8) . . ?
C2 Ti1 Ti2 121.04(7) . . ?
C4 Ti1 Ti2 138.46(8) . . ?
C3 Ti1 Ti2 117.45(8) . . ?
Ti3 Ti1 Ti2 60.012(17) . . ?
O3 Ti2 O1 100.72(10) . . ?
O3 Ti2 C39 98.28(19) . . ?
O1 Ti2 C39 89.61(13) . . ?
O3 Ti2 C13 106.95(10) . . ?
O1 Ti2 C13 109.22(10) . . ?
C39 Ti2 C13 144.50(19) . . ?
O3 Ti2 C17 93.33(10) . . ?
O1 Ti2 C17 144.64(10) . . ?
C39 Ti2 C17 120.44(15) . . ?
C13 Ti2 C17 35.43(11) . . ?
O3 Ti2 C16 113.42(12) . . ?
O1 Ti2 C16 145.66(11) . . ?
C39 Ti2 C16 89.10(17) . . ?
C13 Ti2 C16 58.25(12) . . ?
C17 Ti2 C16 34.33(11) . . ?
O3 Ti2 C14 142.18(11) . . ?
O1 Ti2 C14 93.64(10) . . ?
C39 Ti2 C14 116.8(2) . . ?
C13 Ti2 C14 35.35(10) . . ?
C17 Ti2 C14 57.65(11) . . ?
C16 Ti2 C14 56.98(12) . . ?
O3 Ti2 C15 147.30(12) . . ?
O1 Ti2 C15 111.51(11) . . ?
C39 Ti2 C15 87.6(2) . . ?
C13 Ti2 C15 57.80(11) . . ?
C17 Ti2 C15 56.91(11) . . ?
C16 Ti2 C15 34.15(12) . . ?
C14 Ti2 C15 33.77(12) . . ?
O3 Ti2 Ti3 88.27(7) . . ?
O1 Ti2 Ti3 43.64(6) . . ?
C39 Ti2 Ti3 49.99(13) . . ?
C13 Ti2 Ti3 152.02(8) . . ?
C17 Ti2 Ti3 170.43(8) . . ?
C16 Ti2 Ti3 137.08(8) . . ?
C14 Ti2 Ti3 124.57(8) . . ?
C15 Ti2 Ti3 118.81(8) . . ?
O3 Ti2 Ti1 35.99(7) . . ?
O1 Ti2 Ti1 88.54(7) . . ?
C39 Ti2 Ti1 64.31(18) . . ?
C13 Ti2 Ti1 142.61(7) . . ?
C17 Ti2 Ti1 119.91(8) . . ?
C16 Ti2 Ti1 121.30(9) . . ?
C14 Ti2 Ti1 177.55(8) . . ?
C15 Ti2 Ti1 145.83(10) . . ?
Ti3 Ti2 Ti1 57.859(16) . . ?
O2 Ti3 O1 94.84(10) . . ?
O2 Ti3 C38 82.84(12) . . ?
O1 Ti3 C38 109.46(16) . . ?
O2 Ti3 C39 104.80(17) . . ?
O1 Ti3 C39 82.08(12) . . ?
C38 Ti3 C39 33.85(16) . . ?
O2 Ti3 C25 99.91(10) . . ?
O1 Ti3 C25 125.35(10) . . ?
C38 Ti3 C25 124.39(16) . . ?
C39 Ti3 C25 141.15(14) . . ?
O2 Ti3 C26 108.73(10) . . ?
O1 Ti3 C26 150.96(10) . . ?
C38 Ti3 C26 90.57(16) . . ?
C39 Ti3 C26 107.01(13) . . ?
C25 Ti3 C26 35.54(10) . . ?
O2 Ti3 C29 125.00(11) . . ?
O1 Ti3 C29 94.69(11) . . ?
C38 Ti3 C29 141.96(15) . . ?
C39 Ti3 C29 130.15(18) . . ?
C25 Ti3 C29 35.79(11) . . ?
C26 Ti3 C29 58.06(11) . . ?
O2 Ti3 C27 140.94(11) . . ?
O1 Ti3 C27 124.17(10) . . ?
C38 Ti3 C27 85.38(14) . . ?
C39 Ti3 C27 84.39(15) . . ?
C25 Ti3 C27 57.96(10) . . ?
C26 Ti3 C27 34.24(10) . . ?
C29 Ti3 C27 56.60(12) . . ?
O2 Ti3 C28 157.39(10) . . ?
O1 Ti3 C28 95.23(11) . . ?
C38 Ti3 C28 112.56(14) . . ?
C39 Ti3 C28 96.61(17) . . ?
C25 Ti3 C28 57.95(11) . . ?
C26 Ti3 C28 56.87(11) . . ?
C29 Ti3 C28 33.83(12) . . ?
C27 Ti3 C28 33.56(12) . . ?
O2 Ti3 Ti1 40.03(6) . . ?
O1 Ti3 Ti1 91.12(6) . . ?
C38 Ti3 Ti1 46.96(10) . . ?
C39 Ti3 Ti1 64.82(15) . . ?
C25 Ti3 Ti1 131.48(8) . . ?
C26 Ti3 Ti1 117.81(7) . . ?
C29 Ti3 Ti1 164.57(9) . . ?
C27 Ti3 Ti1 129.88(8) . . ?
C28 Ti3 Ti1 159.37(9) . . ?
O2 Ti3 Ti2 89.64(7) . . ?
O1 Ti3 Ti2 42.24(6) . . ?
C38 Ti3 Ti2 67.22(14) . . ?
C39 Ti3 Ti2 43.37(11) . . ?
C25 Ti3 Ti2 165.58(8) . . ?
C26 Ti3 Ti2 149.55(8) . . ?
C29 Ti3 Ti2 129.90(9) . . ?
C27 Ti3 Ti2 119.46(8) . . ?
C28 Ti3 Ti2 111.27(8) . . ?
Ti1 Ti3 Ti2 62.129(17) . . ?

loop_
_geom_bond_atom_site_label_1
_geom_bond_atom_site_label_2
_geom_bond_distance
_geom_bond_site_symmetry_2
_geom_bond_publ_flag
C1 C5 1.436(4) . ?
C1 C2 1.449(4) . ?
C1 Si1 1.869(3) . ?
C1 Ti1 2.321(3) . ?
C2 C3 1.395(5) . ?
C2 C6 1.503(4) . ?
C2 Ti1 2.390(3) . ?
C3 C4 1.424(5) . ?
C3 C7 1.506(4) . ?
C3 Ti1 2.429(3) . ?
C4 C5 1.406(4) . ?
C4 C8 1.508(5) . ?
C4 Ti1 2.420(3) . ?
C5 C9 1.502(4) . ?
C5 Ti1 2.363(3) . ?
C6 H6A 0.9600 . ?
C6 H6B 0.9600 . ?
C6 H6C 0.9600 . ?
C7 H7A 0.9600 . ?
C7 H7B 0.9600 . ?
C7 H7C 0.9600 . ?
C8 H8A 0.9600 . ?
C8 H8B 0.9600 . ?
C8 H8C 0.9600 . ?
C9 H9A 0.9600 . ?
C9 H9B 0.9600 . ?
C9 H9C 0.9600 . ?
C10 Si1 1.864(4) . ?
C10 H10A 0.9600 . ?
C10 H10B 0.9600 . ?
C10 H10C 0.9600 . ?
C11 Si1 1.863(4) . ?
C11 H11A 0.9600 . ?
C11 H11B 0.9600 . ?
C11 H11C 0.9600 . ?
C12 Si1 1.876(4) . ?
C12 H12A 0.9600 . ?
C12 H12B 0.9600 . ?
C12 H12C 0.9600 . ?
C13 C17 1.432(4) . ?
C13 C14 1.442(4) . ?
C13 Si2 1.862(3) . ?
C13 Ti2 2.353(3) . ?
C14 C15 1.399(5) . ?
C14 C18 1.502(5) . ?
C14 Ti2 2.395(3) . ?
C15 C16 1.414(5) . ?
C15 C19 1.512(5) . ?
C15 Ti2 2.421(3) . ?
C16 C17 1.402(5) . ?
C16 C20 1.513(5) . ?
C16 Ti2 2.394(3) . ?
C17 C21 1.507(4) . ?
C17 Ti2 2.355(3) . ?
C18 H18A 0.9600 . ?
C18 H18B 0.9600 . ?
C18 H18C 0.9600 . ?
C19 H19A 0.9600 . ?
C19 H19B 0.9600 . ?
C19 H19C 0.9600 . ?
C20 H20A 0.9600 . ?
C20 H20B 0.9600 . ?
C20 H20C 0.9600 . ?
C21 H21A 0.9600 . ?
C21 H21B 0.9600 . ?
C21 H21C 0.9600 . ?
C22 Si2 1.855(5) . ?
C22 H22A 0.9600 . ?
C22 H22B 0.9600 . ?
C22 H22C 0.9600 . ?
C23 Si2 1.884(4) . ?
C23 H23A 0.9600 . ?
C23 H23B 0.9600 . ?
C23 H23C 0.9600 . ?
C24 Si2 1.852(5) . ?
C24 H24A 0.9600 . ?
C24 H24B 0.9600 . ?
C24 H24C 0.9600 . ?
C25 C26 1.430(4) . ?
C25 C29 1.443(5) . ?
C25 Si3 1.865(3) . ?
C25 Ti3 2.329(3) . ?
C26 C27 1.409(4) . ?
C26 C30 1.493(5) . ?
C26 Ti3 2.356(3) . ?
C27 C28 1.402(5) . ?
C27 C31 1.504(5) . ?
C27 Ti3 2.425(3) . ?
C28 C29 1.398(5) . ?
C28 C32 1.506(5) . ?
C28 Ti3 2.433(3) . ?
C29 C33 1.509(5) . ?
C29 Ti3 2.367(3) . ?
C30 H30A 0.9600 . ?
C30 H30B 0.9600 . ?
C30 H30C 0.9600 . ?
C31 H31A 0.9600 . ?
C31 H31B 0.9600 . ?
C31 H31C 0.9600 . ?
C32 H32A 0.9600 . ?
C32 H32B 0.9600 . ?
C32 H32C 0.9600 . ?
C33 H33A 0.9600 . ?
C33 H33B 0.9600 . ?
C33 H33C 0.9600 . ?
C34 Si3 1.862(5) . ?
C34 H34A 0.9600 . ?
C34 H34B 0.9600 . ?
C34 H34C 0.9600 . ?
C35 Si3 1.853(4) . ?
C35 H35A 0.9600 . ?
C35 H35B 0.9600 . ?
C35 H35C 0.9600 . ?
C36 Si3 1.877(6) . ?
C36 H36A 0.9600 . ?
C36 H36B 0.9600 . ?
C36 H36C 0.9600 . ?
C37 O1 1.456(5) . ?
C37 H37A 0.9600 . ?
C37 H37B 0.9600 . ?
C37 H37C 0.9600 . ?
C38 C39 1.292(6) . ?
C38 Ti1 2.096(4) . ?
C38 Ti3 2.204(4) . ?
C38 H38 0.9800 . ?
C39 Ti2 2.002(4) . ?
C39 Ti3 2.233(5) . ?
C39 H39 0.9800 . ?
O3 Ti2 1.822(2) . ?
O3 Ti1 1.839(2) . ?
O2 Ti1 1.858(2) . ?
O2 Ti3 1.858(2) . ?
O1 Ti2 1.961(2) . ?
O1 Ti3 2.013(2) . ?
Ti1 Ti3 2.8446(7) . ?
Ti1 Ti2 2.9698(7) . ?
Ti2 Ti3 2.9098(7) . ?

loop_
_geom_torsion_atom_site_label_1
_geom_torsion_atom_site_label_2
_geom_torsion_atom_site_label_3
_geom_torsion_atom_site_label_4
_geom_torsion
_geom_torsion_site_symmetry_1
_geom_torsion_site_symmetry_2
_geom_torsion_site_symmetry_3
_geom_torsion_site_symmetry_4
_geom_torsion_publ_flag
C5 C1 C2 C3 2.7(3) . . . . ?
Si1 C1 C2 C3 -177.7(2) . . . . ?
Ti1 C1 C2 C3 -65.0(2) . . . . ?
C5 C1 C2 C6 -177.2(3) . . . . ?
Si1 C1 C2 C6 2.3(4) . . . . ?
Ti1 C1 C2 C6 115.1(3) . . . . ?
C5 C1 C2 Ti1 67.67(18) . . . . ?
Si1 C1 C2 Ti1 -112.8(2) . . . . ?
C1 C2 C3 C4 -2.0(3) . . . . ?
C6 C2 C3 C4 177.9(3) . . . . ?
Ti1 C2 C3 C4 -63.6(2) . . . . ?
C1 C2 C3 C7 179.5(3) . . . . ?
C6 C2 C3 C7 -0.6(5) . . . . ?
Ti1 C2 C3 C7 117.9(3) . . . . ?
C1 C2 C3 Ti1 61.62(19) . . . . ?
C6 C2 C3 Ti1 -118.4(3) . . . . ?
C2 C3 C4 C5 0.5(3) . . . . ?
C7 C3 C4 C5 179.0(3) . . . . ?
Ti1 C3 C4 C5 -62.5(2) . . . . ?
C2 C3 C4 C8 -174.5(3) . . . . ?
C7 C3 C4 C8 4.0(5) . . . . ?
Ti1 C3 C4 C8 122.4(3) . . . . ?
C2 C3 C4 Ti1 63.1(2) . . . . ?
C7 C3 C4 Ti1 -118.4(3) . . . . ?
C3 C4 C5 C1 1.2(3) . . . . ?
C8 C4 C5 C1 176.2(3) . . . . ?
Ti1 C4 C5 C1 -63.01(19) . . . . ?
C3 C4 C5 C9 -177.6(3) . . . . ?
C8 C4 C5 C9 -2.6(5) . . . . ?
Ti1 C4 C5 C9 118.2(3) . . . . ?
C3 C4 C5 Ti1 64.2(2) . . . . ?
C8 C4 C5 Ti1 -120.8(3) . . . . ?
C2 C1 C5 C4 -2.4(3) . . . . ?
Si1 C1 C5 C4 178.1(2) . . . . ?
Ti1 C1 C5 C4 66.0(2) . . . . ?
C2 C1 C5 C9 176.3(3) . . . . ?
Si1 C1 C5 C9 -3.2(4) . . . . ?
Ti1 C1 C5 C9 -115.3(3) . . . . ?
C2 C1 C5 Ti1 -68.34(18) . . . . ?
Si1 C1 C5 Ti1 112.1(2) . . . . ?
C17 C13 C14 C15 1.0(3) . . . . ?
Si2 C13 C14 C15 171.7(2) . . . . ?
Ti2 C13 C14 C15 -64.9(2) . . . . ?
C17 C13 C14 C18 -177.1(3) . . . . ?
Si2 C13 C14 C18 -6.4(5) . . . . ?
Ti2 C13 C14 C18 117.0(3) . . . . ?
C17 C13 C14 Ti2 65.94(19) . . . . ?
Si2 C13 C14 Ti2 -123.4(3) . . . . ?
C13 C14 C15 C16 -0.3(4) . . . . ?
C18 C14 C15 C16 177.8(3) . . . . ?
Ti2 C14 C15 C16 -63.0(2) . . . . ?
C13 C14 C15 C19 -175.1(3) . . . . ?
C18 C14 C15 C19 3.1(5) . . . . ?
Ti2 C14 C15 C19 122.2(4) . . . . ?
C13 C14 C15 Ti2 62.7(2) . . . . ?
C18 C14 C15 Ti2 -119.1(3) . . . . ?
C14 C15 C16 C17 -0.5(4) . . . . ?
C19 C15 C16 C17 174.4(3) . . . . ?
Ti2 C15 C16 C17 -63.7(2) . . . . ?
C14 C15 C16 C20 -175.8(3) . . . . ?
C19 C15 C16 C20 -0.9(6) . . . . ?
Ti2 C15 C16 C20 121.1(4) . . . . ?
C14 C15 C16 Ti2 63.2(2) . . . . ?
C19 C15 C16 Ti2 -121.9(3) . . . . ?
C15 C16 C17 C13 1.2(3) . . . . ?
C20 C16 C17 C13 176.4(3) . . . . ?
Ti2 C16 C17 C13 -64.3(2) . . . . ?
C15 C16 C17 C21 -178.0(3) . . . . ?
C20 C16 C17 C21 -2.7(5) . . . . ?
Ti2 C16 C17 C21 116.6(3) . . . . ?
C15 C16 C17 Ti2 65.4(2) . . . . ?
C20 C16 C17 Ti2 -119.3(3) . . . . ?
C14 C13 C17 C16 -1.3(3) . . . . ?
Si2 C13 C17 C16 -173.0(2) . . . . ?
Ti2 C13 C17 C16 65.7(2) . . . . ?
C14 C13 C17 C21 177.8(3) . . . . ?
Si2 C13 C17 C21 6.1(4) . . . . ?
Ti2 C13 C17 C21 -115.2(3) . . . . ?
C14 C13 C17 Ti2 -67.02(19) . . . . ?
Si2 C13 C17 Ti2 121.4(2) . . . . ?
C29 C25 C26 C27 -0.1(3) . . . . ?
Si3 C25 C26 C27 170.0(2) . . . . ?
Ti3 C25 C26 C27 -66.9(2) . . . . ?
C29 C25 C26 C30 -177.5(3) . . . . ?
Si3 C25 C26 C30 -7.5(5) . . . . ?
Ti3 C25 C26 C30 115.6(3) . . . . ?
C29 C25 C26 Ti3 66.9(2) . . . . ?
Si3 C25 C26 Ti3 -123.1(2) . . . . ?
C25 C26 C27 C28 0.1(3) . . . . ?
C30 C26 C27 C28 177.7(3) . . . . ?
Ti3 C26 C27 C28 -64.0(2) . . . . ?
C25 C26 C27 C31 -175.1(3) . . . . ?
C30 C26 C27 C31 2.5(5) . . . . ?
Ti3 C26 C27 C31 120.9(3) . . . . ?
C25 C26 C27 Ti3 64.09(19) . . . . ?
C30 C26 C27 Ti3 -118.3(3) . . . . ?
C26 C27 C28 C29 0.0(3) . . . . ?
C31 C27 C28 C29 175.1(3) . . . . ?
Ti3 C27 C28 C29 -61.9(2) . . . . ?
C26 C27 C28 C32 -178.3(3) . . . . ?
C31 C27 C28 C32 -3.1(5) . . . . ?
Ti3 C27 C28 C32 119.9(3) . . . . ?
C26 C27 C28 Ti3 61.9(2) . . . . ?
C31 C27 C28 Ti3 -123.0(3) . . . . ?
C27 C28 C29 C25 0.0(4) . . . . ?
C32 C28 C29 C25 178.2(3) . . . . ?
Ti3 C28 C29 C25 -63.5(2) . . . . ?
C27 C28 C29 C33 -176.3(4) . . . . ?
C32 C28 C29 C33 2.0(6) . . . . ?
Ti3 C28 C29 C33 120.3(4) . . . . ?
C27 C28 C29 Ti3 63.4(2) . . . . ?
C32 C28 C29 Ti3 -118.3(3) . . . . ?
C26 C25 C29 C28 0.1(3) . . . . ?
Si3 C25 C29 C28 -170.5(2) . . . . ?
Ti3 C25 C29 C28 66.7(2) . . . . ?
C26 C25 C29 C33 176.1(4) . . . . ?
Si3 C25 C29 C33 5.6(5) . . . . ?
Ti3 C25 C29 C33 -117.2(4) . . . . ?
C26 C25 C29 Ti3 -66.66(19) . . . . ?
Si3 C25 C29 Ti3 122.8(2) . . . . ?
Ti1 C38 C39 Ti2 -2.8(4) . . . . ?
Ti3 C38 C39 Ti2 74.3(3) . . . . ?
Ti1 C38 C39 Ti3 -77.05(19) . . . . ?
C5 C1 Si1 C10 -20.2(3) . . . . ?
C2 C1 Si1 C10 160.3(2) . . . . ?
Ti1 C1 Si1 C10 70.3(2) . . . . ?
C5 C1 Si1 C11 101.1(3) . . . . ?
C2 C1 Si1 C11 -78.3(3) . . . . ?
Ti1 C1 Si1 C11 -168.3(2) . . . . ?
C5 C1 Si1 C12 -138.7(3) . . . . ?
C2 C1 Si1 C12 41.8(3) . . . . ?
Ti1 C1 Si1 C12 -48.2(2) . . . . ?
C17 C13 Si2 C24 179.8(3) . . . . ?
C14 C13 Si2 C24 10.5(4) . . . . ?
Ti2 C13 Si2 C24 -89.2(3) . . . . ?
C17 C13 Si2 C22 -57.2(3) . . . . ?
C14 C13 Si2 C22 133.5(3) . . . . ?
Ti2 C13 Si2 C22 33.8(3) . . . . ?
C17 C13 Si2 C23 62.5(3) . . . . ?
C14 C13 Si2 C23 -106.8(3) . . . . ?
Ti2 C13 Si2 C23 153.5(2) . . . . ?
C26 C25 Si3 C35 -102.9(3) . . . . ?
C29 C25 Si3 C35 65.4(3) . . . . ?
Ti3 C25 Si3 C35 159.8(2) . . . . ?
C26 C25 Si3 C34 134.9(4) . . . . ?
C29 C25 Si3 C34 -56.8(4) . . . . ?
Ti3 C25 Si3 C34 37.6(3) . . . . ?
C26 C25 Si3 C36 13.0(4) . . . . ?
C29 C25 Si3 C36 -178.7(3) . . . . ?
Ti3 C25 Si3 C36 -84.3(3) . . . . ?
Ti2 O3 Ti1 O2 -69.58(15) . . . . ?
Ti2 O3 Ti1 C38 18.40(17) . . . . ?
Ti2 O3 Ti1 C1 179.07(11) . . . . ?
Ti2 O3 Ti1 C5 167.67(15) . . . . ?
Ti2 O3 Ti1 C2 149.57(14) . . . . ?
Ti2 O3 Ti1 C4 112.14(15) . . . . ?
Ti2 O3 Ti1 C3 118.14(13) . . . . ?
Ti2 O3 Ti1 Ti3 -30.96(12) . . . . ?
Ti3 O2 Ti1 O3 76.01(12) . . . . ?
Ti3 O2 Ti1 C38 -24.21(17) . . . . ?
Ti3 O2 Ti1 C1 -166.93(10) . . . . ?
Ti3 O2 Ti1 C5 -131.40(11) . . . . ?
Ti3 O2 Ti1 C2 -178.91(12) . . . . ?
Ti3 O2 Ti1 C4 -105.34(12) . . . . ?
Ti3 O2 Ti1 C3 -121.1(2) . . . . ?
Ti3 O2 Ti1 Ti2 42.93(8) . . . . ?
Ti1 O3 Ti2 O1 72.26(14) . . . . ?
Ti1 O3 Ti2 C39 -18.92(18) . . . . ?
Ti1 O3 Ti2 C13 -173.66(12) . . . . ?
Ti1 O3 Ti2 C17 -140.34(14) . . . . ?
Ti1 O3 Ti2 C16 -111.54(14) . . . . ?
Ti1 O3 Ti2 C14 -177.30(15) . . . . ?
Ti1 O3 Ti2 C15 -117.5(2) . . . . ?
Ti1 O3 Ti2 Ti3 30.21(12) . . . . ?
Ti1 O2 Ti3 O1 -85.97(11) . . . . ?
Ti1 O2 Ti3 C38 23.08(16) . . . . ?
Ti1 O2 Ti3 C39 -2.90(15) . . . . ?
Ti1 O2 Ti3 C25 146.86(11) . . . . ?
Ti1 O2 Ti3 C26 111.25(11) . . . . ?
Ti1 O2 Ti3 C29 174.85(11) . . . . ?
Ti1 O2 Ti3 C27 96.60(16) . . . . ?
Ti1 O2 Ti3 C28 157.8(3) . . . . ?
Ti1 O2 Ti3 Ti2 -44.00(8) . . . . ?

loop_
_publcif_info_cif.paper_type
?
